data_7232158
loop_
_publ_author_name
'Zhang, Yuecheng'
'Yuan, Longfei'
'Jia, Shang'
'Liu, Xiao'
'Zhao, Jiquan'
'Yin, Guohui'

_publ_section_title
;
 Dicyanovinyl substituted push-pull chromophores: effects of central
 C[double bond, length as m-dash]C/phenyl spacers, crystal structures and
 application in hydrazine sensing.
;
_journal_issue 6
_journal_name_full 'Physical chemistry chemical physics : PCCP'
_journal_page_first 3218
_journal_page_last 3226
_journal_paper_doi 10.1039/c8cp07127f
_journal_volume 21
_journal_year 2019
_chemical_formula_sum 'C37 H28 N2 O3'
_chemical_formula_weight 548.61
_space_group_crystal_system monoclinic
_space_group_IT_number 14
_space_group_name_Hall '-P 2ybc'
_space_group_name_H-M_alt 'P 1 21/c 1'
_symmetry_space_group_name_Hall '-P 2ybc'
_symmetry_space_group_name_H-M 'P 1 21/c 1'
_atom_sites_solution_hydrogens geom
_audit_creation_method SHELXL-2014/8
_audit_update_record
;
2018-10-26 deposited with the CCDC.
2019-01-11 downloaded from the CCDC.
;
_cell_angle_alpha 90
_cell_angle_beta 103.26(3)
_cell_angle_gamma 90
_cell_formula_units_Z 4
_cell_length_a 10.465(2)
_cell_length_b 15.416(3)
_cell_length_c 18.321(4)
_cell_measurement_reflns_used 5329
_cell_measurement_temperature 113(2)
_cell_measurement_theta_max 27.8904
_cell_measurement_theta_min 1.7461
_cell_volume 2876.9(11)
_computing_cell_refinement crystalclear
_computing_data_collection crystalclear
_computing_data_reduction crystalclear
_computing_molecular_graphics 'Bruker SHELXTL'
_computing_publication_material 'Bruker SHELXTL'
_computing_structure_refinement 'SHELXL-97 (Sheldrick, 1997)'
_computing_structure_solution 'SHELXS-97 (Sheldrick, 1990)'
_diffrn_ambient_temperature 113(2)
_diffrn_measured_fraction_theta_full 0.999
_diffrn_measured_fraction_theta_max 0.999
_diffrn_measurement_device_type 'rigaku saturn'
_diffrn_radiation_type MoK\a
_diffrn_radiation_wavelength 0.71073
_diffrn_reflns_av_R_equivalents 0.0717
_diffrn_reflns_av_unetI/netI 0.0597
_diffrn_reflns_Laue_measured_fraction_full 0.999
_diffrn_reflns_Laue_measured_fraction_max 0.999
_diffrn_reflns_limit_h_max 12
_diffrn_reflns_limit_h_min -12
_diffrn_reflns_limit_k_max 18
_diffrn_reflns_limit_k_min -16
_diffrn_reflns_limit_l_max 21
_diffrn_reflns_limit_l_min -21
_diffrn_reflns_number 22830
_diffrn_reflns_point_group_measured_fraction_full 0.999
_diffrn_reflns_point_group_measured_fraction_max 0.999
_diffrn_reflns_theta_full 25.018
_diffrn_reflns_theta_max 25.018
_diffrn_reflns_theta_min 1.746
_diffrn_standards_decay_% 0
_diffrn_standards_interval_count 0
_diffrn_standards_interval_time 0
_diffrn_standards_number 0
_exptl_absorpt_coefficient_mu 0.081
_exptl_absorpt_correction_T_max 1.0000
_exptl_absorpt_correction_T_min 0.8662
_exptl_absorpt_correction_type multi-scan
_exptl_absorpt_process_details crystalclear
_exptl_crystal_density_diffrn 1.267
_exptl_crystal_description needle
_exptl_crystal_F_000 1152
_exptl_crystal_size_max 0.200
_exptl_crystal_size_mid 0.180
_exptl_crystal_size_min 0.120
_refine_diff_density_max 0.232
_refine_diff_density_min -0.255
_refine_diff_density_rms 0.049
_refine_ls_extinction_coef 0.0094(15)
_refine_ls_extinction_expression Fc^*^=kFc[1+0.001xFc^2^\l^3^/sin(2\q)]^-1/4^
_refine_ls_extinction_method 'SHELXL-2014/8 (Sheldrick 2014'
_refine_ls_goodness_of_fit_ref 1.087
_refine_ls_hydrogen_treatment constr
_refine_ls_matrix_type full
_refine_ls_number_parameters 383
_refine_ls_number_reflns 5078
_refine_ls_number_restraints 0
_refine_ls_restrained_S_all 1.087
_refine_ls_R_factor_all 0.0991
_refine_ls_R_factor_gt 0.0705
_refine_ls_shift/su_max 0.000
_refine_ls_shift/su_mean 0.000
_refine_ls_structure_factor_coef Fsqd
_refine_ls_weighting_details 'w=1/[\s^2^(Fo^2^)+(0.0935P)^2^+0.0557P] where P=(Fo^2^+2Fc^2^)/3'
_refine_ls_weighting_scheme calc
_refine_ls_wR_factor_gt 0.1669
_refine_ls_wR_factor_ref 0.1854
_reflns_Friedel_coverage 0.000
_reflns_number_gt 3747
_reflns_number_total 5078
_reflns_threshold_expression 'I > 2\s(I)'
_cod_data_source_file c8cp07127f2.cif
_cod_data_source_block shelxl
_cod_depositor_comments
;
The following automatic conversions were performed:

'_exptl_absorpt_correction_type' value 'Multi-scan' changed to
'multi-scan' according to
/home/data/users/saulius/crontab/automatic-downloads/rss-feeds/RSC/lib/dictionaries/cif_core.dic
dictionary named 'cif_core.dic' version 2.4.2 from 2011-04-26.

Automatic conversion script
Id: cif_fix_values 4973 2017-02-22 13:04:09Z antanas 

 Adding full bibliography for 7232158--7232160.cif.
;
_cod_original_cell_volume 2877.1(11)
_cod_database_code 7232158
_shelx_shelxl_version_number 2014/8
_shelx_space_group_comment
;
The symmetry employed for this shelxl refinement is uniquely defined
by the following loop, which should always be used as a source of
symmetry information in preference to the above space-group names.
They are only intended as comments.
;
_shelx_estimated_absorpt_t_min 0.984
_shelx_estimated_absorpt_t_max 0.990

loop_
_space_group_symop_operation_xyz
'x, y, z'
'-x, y+1/2, -z+1/2'
'-x, -y, -z'
'x, -y-1/2, z-1/2'

loop_
_atom_site_label
_atom_site_type_symbol
_atom_site_fract_x
_atom_site_fract_y
_atom_site_fract_z
_atom_site_U_iso_or_equiv
_atom_site_adp_type
_atom_site_occupancy
_atom_site_site_symmetry_order
_atom_site_calc_flag
_atom_site_refinement_flags_posn
_atom_site_refinement_flags_adp
O1 O 0.4397(2) 0.08509(15) 0.91310(11) 0.0512(6) Uani 1 1 d . .
O2 O -0.53904(18) 0.07190(14) 0.42043(11) 0.0471(6) Uani 1 1 d . .
O3 O -0.2623(2) 0.43589(13) 0.22577(11) 0.0462(6) Uani 1 1 d . .
N1 N 0.8702(3) 0.4157(3) 0.5959(2) 0.0947(13) Uani 1 1 d . .
N2 N 1.0335(3) 0.47286(19) 0.83380(18) 0.0625(9) Uani 1 1 d . .
C1 C 0.1480(3) 0.30941(18) 0.52734(15) 0.0346(7) Uani 1 1 d . .
H1 H 0.1839 0.3560 0.5046 0.042 Uiso 1 1 calc R U
C2 C 0.0257(3) 0.27637(18) 0.49113(15) 0.0334(7) Uani 1 1 d . .
C3 C -0.0259(3) 0.20646(18) 0.52459(15) 0.0346(7) Uani 1 1 d . .
C4 C 0.0475(3) 0.17273(19) 0.59176(16) 0.0383(7) Uani 1 1 d . .
H4 H 0.0130 0.1248 0.6136 0.046 Uiso 1 1 calc R U
C5 C 0.1682(3) 0.20575(18) 0.62814(15) 0.0356(7) Uani 1 1 d . .
C6 C 0.2192(3) 0.27698(18) 0.59522(15) 0.0348(7) Uani 1 1 d . .
C7 C 0.3467(3) 0.31727(17) 0.63183(15) 0.0335(7) Uani 1 1 d . .
C8 C 0.3663(3) 0.35253(19) 0.70405(15) 0.0388(7) Uani 1 1 d . .
H8 H 0.2958 0.3540 0.7287 0.047 Uiso 1 1 calc R U
C9 C 0.4868(3) 0.38503(18) 0.73933(16) 0.0389(7) Uani 1 1 d . .
H9 H 0.4982 0.4084 0.7884 0.047 Uiso 1 1 calc R U
C10 C 0.5925(3) 0.38462(17) 0.70523(15) 0.0337(7) Uani 1 1 d . .
C11 C 0.5718(3) 0.35227(18) 0.63212(16) 0.0383(7) Uani 1 1 d . .
H11 H 0.6416 0.3526 0.6068 0.046 Uiso 1 1 calc R U
C12 C 0.4501(3) 0.31977(18) 0.59634(16) 0.0382(7) Uani 1 1 d . .
H12 H 0.4373 0.2988 0.5464 0.046 Uiso 1 1 calc R U
C13 C 0.7178(3) 0.41586(17) 0.74824(16) 0.0378(7) Uani 1 1 d . .
H13 H 0.7187 0.4285 0.7991 0.045 Uiso 1 1 calc R U
C14 C 0.8314(3) 0.43013(19) 0.72987(18) 0.0432(8) Uani 1 1 d . .
C15 C 0.8526(3) 0.4210(2) 0.6563(2) 0.0574(10) Uani 1 1 d . .
C16 C 0.9441(3) 0.4556(2) 0.78637(19) 0.0468(8) Uani 1 1 d . .
C17 C 0.2395(3) 0.16913(18) 0.70144(16) 0.0345(7) Uani 1 1 d . .
C18 C 0.3678(3) 0.13952(18) 0.71240(16) 0.0378(7) Uani 1 1 d . .
H18 H 0.4087 0.1388 0.6711 0.045 Uiso 1 1 calc R U
C19 C 0.4381(3) 0.11098(18) 0.78188(17) 0.0381(7) Uani 1 1 d . .
H19 H 0.5260 0.0914 0.7880 0.046 Uiso 1 1 calc R U
C20 C 0.3790(3) 0.11125(18) 0.84198(15) 0.0369(7) Uani 1 1 d . .
C21 C 0.2502(3) 0.13821(19) 0.83185(16) 0.0406(7) Uani 1 1 d . .
H21 H 0.2086 0.1372 0.8728 0.049 Uiso 1 1 calc R U
C22 C 0.1816(3) 0.16669(18) 0.76240(16) 0.0383(7) Uani 1 1 d . .
H22 H 0.0931 0.1849 0.7562 0.046 Uiso 1 1 calc R U
C23 C 0.5739(3) 0.0586(2) 0.92573(18) 0.0510(9) Uani 1 1 d . .
H23A H 0.5808 0.0082 0.8943 0.077 Uiso 1 1 calc R U
H23B H 0.6062 0.0432 0.9786 0.077 Uiso 1 1 calc R U
H23C H 0.6266 0.1064 0.9129 0.077 Uiso 1 1 calc R U
C24 C -0.1613(3) 0.17193(18) 0.49422(15) 0.0337(7) Uani 1 1 d . .
C25 C -0.1852(3) 0.08345(18) 0.48116(16) 0.0393(7) Uani 1 1 d . .
H25 H -0.1136 0.0440 0.4896 0.047 Uiso 1 1 calc R U
C26 C -0.3113(3) 0.05254(19) 0.45619(16) 0.0406(7) Uani 1 1 d . .
H26 H -0.3256 -0.0077 0.4468 0.049 Uiso 1 1 calc R U
C27 C -0.4175(3) 0.10891(19) 0.44471(15) 0.0393(7) Uani 1 1 d . .
C28 C -0.3954(3) 0.19622(19) 0.45703(16) 0.0383(7) Uani 1 1 d . .
H28 H -0.4672 0.2355 0.4486 0.046 Uiso 1 1 calc R U
C29 C -0.2689(3) 0.22679(19) 0.48162(15) 0.0364(7) Uani 1 1 d . .
H29 H -0.2552 0.2872 0.4902 0.044 Uiso 1 1 calc R U
C30 C -0.6517(3) 0.1268(2) 0.4115(2) 0.0575(9) Uani 1 1 d . .
H30A H -0.6555 0.1519 0.4601 0.086 Uiso 1 1 calc R U
H30B H -0.7313 0.0927 0.3921 0.086 Uiso 1 1 calc R U
H30C H -0.6455 0.1736 0.3762 0.086 Uiso 1 1 calc R U
C31 C -0.0463(2) 0.31675(18) 0.41946(14) 0.0322(6) Uani 1 1 d . .
C32 C -0.0969(3) 0.26710(18) 0.35606(15) 0.0357(7) Uani 1 1 d . .
H32 H -0.0832 0.2061 0.3578 0.043 Uiso 1 1 calc R U
C33 C -0.1669(3) 0.30479(18) 0.29030(16) 0.0386(7) Uani 1 1 d . .
H33 H -0.1999 0.2696 0.2476 0.046 Uiso 1 1 calc R U
C34 C -0.1887(3) 0.39309(18) 0.28661(15) 0.0354(7) Uani 1 1 d . .
C35 C -0.1356(3) 0.44391(19) 0.34854(16) 0.0407(7) Uani 1 1 d . .
H35 H -0.1471 0.5051 0.3460 0.049 Uiso 1 1 calc R U
C36 C -0.0660(3) 0.40577(18) 0.41400(15) 0.0384(7) Uani 1 1 d . .
H36 H -0.0308 0.4413 0.4562 0.046 Uiso 1 1 calc R U
C37 C -0.3030(3) 0.3871(2) 0.15873(16) 0.0484(8) Uani 1 1 d . .
H37A H -0.2257 0.3635 0.1439 0.073 Uiso 1 1 calc R U
H37B H -0.3517 0.4247 0.1188 0.073 Uiso 1 1 calc R U
H37C H -0.3596 0.3393 0.1672 0.073 Uiso 1 1 calc R U

loop_
_atom_site_aniso_label
_atom_site_aniso_U_11
_atom_site_aniso_U_22
_atom_site_aniso_U_33
_atom_site_aniso_U_23
_atom_site_aniso_U_13
_atom_site_aniso_U_12
O1 0.0469(13) 0.0659(15) 0.0351(12) 0.0064(10) -0.0025(10) 0.0087(11)
O2 0.0319(12) 0.0548(14) 0.0489(13) 0.0016(10) -0.0027(10) -0.0113(10)
O3 0.0482(13) 0.0498(13) 0.0353(11) 0.0077(9) -0.0015(9) 0.0017(10)
N1 0.076(2) 0.143(4) 0.074(2) -0.052(2) 0.0366(19) -0.056(2)
N2 0.0385(16) 0.064(2) 0.076(2) -0.0045(16) -0.0054(15) -0.0011(14)
C1 0.0348(16) 0.0360(16) 0.0327(15) 0.0024(11) 0.0072(12) -0.0066(12)
C2 0.0306(15) 0.0331(15) 0.0352(15) 0.0015(12) 0.0046(12) -0.0031(12)
C3 0.0285(15) 0.0361(16) 0.0367(15) 0.0010(12) 0.0022(12) -0.0007(12)
C4 0.0287(15) 0.0390(17) 0.0453(17) 0.0080(13) 0.0050(13) -0.0048(12)
C5 0.0306(15) 0.0401(17) 0.0338(15) 0.0039(12) 0.0026(12) 0.0006(13)
C6 0.0290(15) 0.0413(17) 0.0337(15) -0.0019(12) 0.0065(12) -0.0035(13)
C7 0.0288(15) 0.0346(16) 0.0338(15) 0.0032(11) 0.0005(12) -0.0050(12)
C8 0.0348(16) 0.0458(18) 0.0340(15) 0.0015(12) 0.0043(13) -0.0041(13)
C9 0.0420(17) 0.0445(18) 0.0283(15) -0.0020(12) 0.0040(13) -0.0018(14)
C10 0.0333(16) 0.0305(15) 0.0325(15) 0.0013(11) -0.0020(12) -0.0013(12)
C11 0.0278(15) 0.0439(17) 0.0419(17) -0.0032(13) 0.0055(13) -0.0063(13)
C12 0.0370(17) 0.0436(17) 0.0318(15) -0.0063(12) 0.0033(13) -0.0072(13)
C13 0.0317(16) 0.0348(16) 0.0417(16) 0.0028(12) -0.0021(13) -0.0040(13)
C14 0.0371(17) 0.0393(17) 0.0487(19) -0.0038(13) 0.0010(14) -0.0034(14)
C15 0.0356(19) 0.070(2) 0.067(2) -0.0215(19) 0.0120(17) -0.0208(16)
C16 0.0334(17) 0.0459(19) 0.056(2) -0.0030(15) 0.0001(15) -0.0034(14)
C17 0.0251(15) 0.0359(16) 0.0394(16) 0.0047(12) 0.0007(12) -0.0031(12)
C18 0.0302(16) 0.0440(17) 0.0395(16) 0.0074(13) 0.0086(13) -0.0023(13)
C19 0.0261(15) 0.0389(17) 0.0460(17) 0.0029(13) 0.0016(13) -0.0031(12)
C20 0.0361(17) 0.0374(16) 0.0322(15) 0.0026(12) -0.0023(13) -0.0040(13)
C21 0.0411(17) 0.0469(18) 0.0346(16) 0.0008(13) 0.0104(13) 0.0027(14)
C22 0.0292(15) 0.0433(17) 0.0414(17) 0.0020(13) 0.0061(13) 0.0033(13)
C23 0.0462(19) 0.054(2) 0.0441(18) 0.0029(15) -0.0085(15) 0.0059(16)
C24 0.0304(15) 0.0385(16) 0.0303(14) 0.0064(12) 0.0028(12) -0.0023(12)
C25 0.0393(17) 0.0358(17) 0.0407(16) 0.0062(12) 0.0049(13) 0.0007(13)
C26 0.0393(17) 0.0366(17) 0.0420(17) 0.0021(13) 0.0013(13) -0.0101(14)
C27 0.0335(16) 0.0473(18) 0.0321(15) 0.0037(12) -0.0027(13) -0.0106(14)
C28 0.0300(16) 0.0442(18) 0.0394(16) 0.0034(13) 0.0055(13) -0.0001(13)
C29 0.0326(16) 0.0366(16) 0.0384(16) 0.0007(12) 0.0046(13) -0.0040(13)
C30 0.0325(18) 0.070(2) 0.066(2) 0.0047(18) 0.0032(16) -0.0061(17)
C31 0.0272(15) 0.0360(16) 0.0321(15) 0.0027(11) 0.0039(12) -0.0046(12)
C32 0.0366(16) 0.0319(15) 0.0362(15) -0.0010(12) 0.0035(12) -0.0017(12)
C33 0.0387(17) 0.0405(18) 0.0339(15) -0.0030(12) 0.0030(13) -0.0056(13)
C34 0.0306(15) 0.0425(17) 0.0321(15) 0.0032(12) 0.0053(12) -0.0032(13)
C35 0.0430(18) 0.0351(16) 0.0409(17) 0.0028(13) 0.0028(14) -0.0010(13)
C36 0.0391(17) 0.0362(17) 0.0369(16) -0.0042(12) 0.0028(13) -0.0054(13)
C37 0.0482(19) 0.063(2) 0.0303(16) 0.0011(14) 0.0010(14) -0.0028(16)

loop_
_atom_type_symbol
_atom_type_description
_atom_type_scat_dispersion_real
_atom_type_scat_dispersion_imag
_atom_type_scat_source
C C 0.0033 0.0016 'International Tables Vol C Tables 4.2.6.8 and 6.1.1.4'
H H 0.0000 0.0000 'International Tables Vol C Tables 4.2.6.8 and 6.1.1.4'
N N 0.0061 0.0033 'International Tables Vol C Tables 4.2.6.8 and 6.1.1.4'
O O 0.0106 0.0060 'International Tables Vol C Tables 4.2.6.8 and 6.1.1.4'

loop_
_geom_angle_atom_site_label_1
_geom_angle_atom_site_label_2
_geom_angle_atom_site_label_3
_geom_angle
C20 O1 C23 117.4(2)
C27 O2 C30 118.0(2)
C34 O3 C37 116.7(2)
C6 C1 C2 122.7(3)
C6 C1 H1 118.7
C2 C1 H1 118.7
C1 C2 C3 118.3(2)
C1 C2 C31 119.3(2)
C3 C2 C31 122.5(2)
C4 C3 C2 118.8(2)
C4 C3 C24 118.6(2)
C2 C3 C24 122.4(2)
C5 C4 C3 123.1(3)
C5 C4 H4 118.5
C3 C4 H4 118.5
C4 C5 C6 118.2(2)
C4 C5 C17 120.6(3)
C6 C5 C17 121.2(2)
C1 C6 C5 118.9(2)
C1 C6 C7 119.8(2)
C5 C6 C7 121.3(2)
C12 C7 C8 118.2(2)
C12 C7 C6 121.2(2)
C8 C7 C6 120.7(3)
C9 C8 C7 120.3(3)
C9 C8 H8 119.8
C7 C8 H8 119.8
C8 C9 C10 121.8(3)
C8 C9 H9 119.1
C10 C9 H9 119.1
C9 C10 C11 117.9(2)
C9 C10 C13 117.9(3)
C11 C10 C13 124.2(3)
C12 C11 C10 120.4(3)
C12 C11 H11 119.8
C10 C11 H11 119.8
C7 C12 C11 121.4(3)
C7 C12 H12 119.3
C11 C12 H12 119.3
C14 C13 C10 132.0(3)
C14 C13 H13 114.0
C10 C13 H13 114.0
C13 C14 C15 124.6(3)
C13 C14 C16 119.9(3)
C15 C14 C16 115.5(3)
N1 C15 C14 178.3(4)
N2 C16 C14 176.7(4)
C22 C17 C18 117.4(2)
C22 C17 C5 121.0(2)
C18 C17 C5 121.5(3)
C19 C18 C17 121.9(3)
C19 C18 H18 119.0
C17 C18 H18 119.0
C20 C19 C18 119.4(3)
C20 C19 H19 120.3
C18 C19 H19 120.3
O1 C20 C19 124.2(3)
O1 C20 C21 116.1(3)
C19 C20 C21 119.7(2)
C22 C21 C20 120.3(3)
C22 C21 H21 119.9
C20 C21 H21 119.9
C21 C22 C17 121.3(3)
C21 C22 H22 119.4
C17 C22 H22 119.4
O1 C23 H23A 109.5
O1 C23 H23B 109.5
H23A C23 H23B 109.5
O1 C23 H23C 109.5
H23A C23 H23C 109.5
H23B C23 H23C 109.5
C29 C24 C25 117.4(2)
C29 C24 C3 120.6(3)
C25 C24 C3 121.9(2)
C26 C25 C24 121.0(3)
C26 C25 H25 119.5
C24 C25 H25 119.5
C25 C26 C27 120.4(3)
C25 C26 H26 119.8
C27 C26 H26 119.8
O2 C27 C28 124.7(3)
O2 C27 C26 116.1(3)
C28 C27 C26 119.2(3)
C27 C28 C29 120.1(3)
C27 C28 H28 120.0
C29 C28 H28 120.0
C28 C29 C24 121.9(3)
C28 C29 H29 119.1
C24 C29 H29 119.1
O2 C30 H30A 109.5
O2 C30 H30B 109.5
H30A C30 H30B 109.5
O2 C30 H30C 109.5
H30A C30 H30C 109.5
H30B C30 H30C 109.5
C36 C31 C32 117.5(2)
C36 C31 C2 120.8(2)
C32 C31 C2 121.6(2)
C33 C32 C31 121.3(3)
C33 C32 H32 119.4
C31 C32 H32 119.4
C34 C33 C32 120.3(3)
C34 C33 H33 119.8
C32 C33 H33 119.8
O3 C34 C33 124.8(2)
O3 C34 C35 116.0(2)
C33 C34 C35 119.1(2)
C36 C35 C34 120.1(3)
C36 C35 H35 119.9
C34 C35 H35 119.9
C35 C36 C31 121.5(3)
C35 C36 H36 119.2
C31 C36 H36 119.2
O3 C37 H37A 109.5
O3 C37 H37B 109.5
H37A C37 H37B 109.5
O3 C37 H37C 109.5
H37A C37 H37C 109.5
H37B C37 H37C 109.5

loop_
_geom_bond_atom_site_label_1
_geom_bond_atom_site_label_2
_geom_bond_distance
O1 C20 1.373(3)
O1 C23 1.429(4)
O2 C27 1.371(3)
O2 C30 1.430(4)
O3 C34 1.370(3)
O3 C37 1.420(3)
N1 C15 1.165(5)
N2 C16 1.152(3)
C1 C6 1.388(4)
C1 C2 1.396(3)
C1 H1 0.9500
C2 C3 1.407(4)
C2 C31 1.492(3)
C3 C4 1.393(4)
C3 C24 1.497(4)
C4 C5 1.383(4)
C4 H4 0.9500
C5 C6 1.415(4)
C5 C17 1.490(4)
C6 C7 1.485(3)
C7 C12 1.385(4)
C7 C8 1.401(4)
C8 C9 1.373(4)
C8 H8 0.9500
C9 C10 1.390(4)
C9 H9 0.9500
C10 C11 1.399(4)
C10 C13 1.448(4)
C11 C12 1.386(4)
C11 H11 0.9500
C12 H12 0.9500
C13 C14 1.326(4)
C13 H13 0.9500
C14 C15 1.422(5)
C14 C16 1.435(4)
C17 C22 1.388(4)
C17 C18 1.388(4)
C18 C19 1.388(4)
C18 H18 0.9500
C19 C20 1.381(4)
C19 H19 0.9500
C20 C21 1.382(4)
C21 C22 1.381(4)
C21 H21 0.9500
C22 H22 0.9500
C23 H23A 0.9800
C23 H23B 0.9800
C23 H23C 0.9800
C24 C29 1.384(4)
C24 C25 1.398(4)
C25 C26 1.379(4)
C25 H25 0.9500
C26 C27 1.388(4)
C26 H26 0.9500
C27 C28 1.376(4)
C28 C29 1.380(4)
C28 H28 0.9500
C29 H29 0.9500
C30 H30A 0.9800
C30 H30B 0.9800
C30 H30C 0.9800
C31 C36 1.388(4)
C31 C32 1.390(4)
C32 C33 1.386(4)
C32 H32 0.9500
C33 C34 1.379(4)
C33 H33 0.9500
C34 C35 1.386(4)
C35 C36 1.384(4)
C35 H35 0.9500
C36 H36 0.9500
C37 H37A 0.9800
C37 H37B 0.9800
C37 H37C 0.9800

loop_
_geom_hbond_atom_site_label_D
_geom_hbond_atom_site_label_H
_geom_hbond_atom_site_label_A
_geom_hbond_distance_DH
_geom_hbond_distance_HA
_geom_hbond_distance_DA
_geom_hbond_angle_DHA
_geom_hbond_site_symmetry_A
C37 H37B O2 0.98 2.57 3.443(4) 148.6 2_455
C30 H30B N2 0.98 2.65 3.618(4) 170.0 4_365
C37 H37B O2 0.98 2.57 3.443(4) 148.6 2_455
C30 H30B N2 0.98 2.65 3.618(4) 170.0 4_365

loop_
_geom_torsion_atom_site_label_1
_geom_torsion_atom_site_label_2
_geom_torsion_atom_site_label_3
_geom_torsion_atom_site_label_4
_geom_torsion
C6 C1 C2 C3 -1.0(4)
C6 C1 C2 C31 178.1(3)
C1 C2 C3 C4 -0.6(4)
C31 C2 C3 C4 -179.7(3)
C1 C2 C3 C24 174.0(3)
C31 C2 C3 C24 -5.1(4)
C2 C3 C4 C5 1.2(5)
C24 C3 C4 C5 -173.7(3)
C3 C4 C5 C6 -0.1(5)
C3 C4 C5 C17 177.5(3)
C2 C1 C6 C5 2.1(4)
C2 C1 C6 C7 -177.9(3)
C4 C5 C6 C1 -1.5(4)
C17 C5 C6 C1 -179.1(3)
C4 C5 C6 C7 178.6(3)
C17 C5 C6 C7 0.9(4)
C1 C6 C7 C12 -60.1(4)
C5 C6 C7 C12 119.9(3)
C1 C6 C7 C8 121.0(3)
C5 C6 C7 C8 -59.0(4)
C12 C7 C8 C9 -2.8(4)
C6 C7 C8 C9 176.1(3)
C7 C8 C9 C10 0.3(4)
C8 C9 C10 C11 2.0(4)
C8 C9 C10 C13 -176.7(3)
C9 C10 C11 C12 -1.7(4)
C13 C10 C11 C12 176.9(2)
C8 C7 C12 C11 3.1(4)
C6 C7 C12 C11 -175.8(3)
C10 C11 C12 C7 -0.9(4)
C9 C10 C13 C14 -173.6(3)
C11 C10 C13 C14 7.9(5)
C10 C13 C14 C15 3.8(5)
C10 C13 C14 C16 -175.3(3)
C4 C5 C17 C22 -56.9(4)
C6 C5 C17 C22 120.7(3)
C4 C5 C17 C18 125.8(3)
C6 C5 C17 C18 -56.6(4)
C22 C17 C18 C19 -2.0(4)
C5 C17 C18 C19 175.4(3)
C17 C18 C19 C20 0.5(4)
C23 O1 C20 C19 2.1(4)
C23 O1 C20 C21 -178.6(3)
C18 C19 C20 O1 -179.5(3)
C18 C19 C20 C21 1.3(4)
O1 C20 C21 C22 179.2(3)
C19 C20 C21 C22 -1.5(4)
C20 C21 C22 C17 -0.1(4)
C18 C17 C22 C21 1.8(4)
C5 C17 C22 C21 -175.6(3)
C4 C3 C24 C29 121.4(3)
C2 C3 C24 C29 -53.2(4)
C4 C3 C24 C25 -55.3(4)
C2 C3 C24 C25 130.1(3)
C29 C24 C25 C26 0.4(4)
C3 C24 C25 C26 177.2(3)
C24 C25 C26 C27 -1.1(4)
C30 O2 C27 C28 -4.0(4)
C30 O2 C27 C26 176.9(3)
C25 C26 C27 O2 -179.5(3)
C25 C26 C27 C28 1.4(4)
O2 C27 C28 C29 179.9(3)
C26 C27 C28 C29 -1.0(4)
C27 C28 C29 C24 0.4(4)
C25 C24 C29 C28 -0.1(4)
C3 C24 C29 C28 -176.9(3)
C1 C2 C31 C36 -50.9(4)
C3 C2 C31 C36 128.2(3)
C1 C2 C31 C32 129.6(3)
C3 C2 C31 C32 -51.3(4)
C36 C31 C32 C33 -1.4(4)
C2 C31 C32 C33 178.1(3)
C31 C32 C33 C34 -0.5(4)
C37 O3 C34 C33 -9.2(4)
C37 O3 C34 C35 172.0(3)
C32 C33 C34 O3 -176.4(3)
C32 C33 C34 C35 2.4(4)
O3 C34 C35 C36 176.4(3)
C33 C34 C35 C36 -2.4(4)
C34 C35 C36 C31 0.6(4)
C32 C31 C36 C35 1.3(4)
C2 C31 C36 C35 -178.2(3)
